data_2106079
loop_
_publ_author_name
'Blum, D.'
'Guitel, J.C.'

_publ_section_title
;
 Structure de la forme hexagonale du trichromate d'ammonium: (N H4)2 Cr3
 O10
;
_journal_name_full 'Acta Crystallographica B (24,1968-38,1982)'
_journal_page_first 135
_journal_page_last 137
_journal_volume 36
_journal_year 1980
_chemical_formula_sum 'Cr3 H8 N2 O10'
_chemical_name_systematic '(N H4)2 Cr3 O10'
_space_group_IT_number 176
_symmetry_space_group_name_Hall '-P 6c'
_symmetry_space_group_name_H-M 'P 63/m'
_cell_angle_alpha 90
_cell_angle_beta 90
_cell_angle_gamma 120
_cell_formula_units_Z 6
_cell_length_a 11.945
_cell_length_b 11.945
_cell_length_c 12.797
_cell_volume 1581.288
_citation_journal_id_ASTM ACBCAR
_cod_data_source_file Blum_ACBCAR_1980_746.cif
_cod_data_source_block H8Cr3N2O10
_cod_original_formula_sum 'H8 Cr3 N2 O10'
_cod_database_code 2106079

loop_
_symmetry_equiv_pos_as_xyz
x,y,z
x-y,x,z+1/2
-y,x-y,z
-x,-y,z+1/2
-x+y,-x,z
y,-x+y,z+1/2
-x,-y,-z
-x+y,-x,-z-1/2
y,-x+y,-z
x,y,-z-1/2
x-y,x,-z
-y,x-y,-z-1/2

loop_
_atom_site_label
_atom_site_type_symbol
_atom_site_fract_x
_atom_site_fract_y
_atom_site_fract_z
_atom_site_occupancy
_atom_site_U_iso_or_equiv
_atom_site_attached_hydrogens
O5 O-2 0.2583 0.1146 0.25 1 0.0 0
O3 O-2 0.3514 0.3929 0.9499 1 0.0 0
N2 N-3 0.3333 0.6667 0.9478 1 0.0 4
N3 N-3 0 0 0 1 0.0 4
O4 O-2 0.4237 0.3287 0.1379 1 0.0 0
Cr1 Cr+6 0.31514 0.37193 0.0713 1 0.0 0
O1 O-2 0.1695 0.2589 0.092 1 0.0 0
O2 O-2 0.3338 0.5041 0.1227 1 0.0 0
O6 O-2 0.5044 0.1916 0.25 1 0.0 0
N1 N-3 0.0999 0.4281 0.25 1 0.0 4
Cr2 Cr+6 0.39945 0.23726 0.25 1 0.0 0
